data_4108577
loop_
_publ_author_name
'Youhei Yamamoto'
'Shuhei Sawa'
'Yusuke Funada'
'Tatsuki Morimoto'
'Magnus Falkenstr\"om'
'Hiroshi Miyasaka'
'Sayaka Shishido'
'Tomoji Ozeki'
'Kazuhide Koike'
'Osamu Ishitani'

_publ_section_title
;
 Systematic Synthesis, Isolation, and Photophysical Properties of
 Linear-Shaped Re(I) Oligomers and Polymers with 2-20 Units
;
_journal_name_full 'Journal of the American Chemical Society'
_journal_page_first 14659
_journal_page_last 14674
_journal_paper_doi 10.1021/ja8044579
_journal_volume 130
_journal_year 2008
_chemical_formula_sum 'C118 H50 F72 N12 O6 P16 Re3'
_chemical_formula_weight 4153.82
_chemical_name_systematic
; 
 ? 
;
_space_group_IT_number 2
_symmetry_cell_setting triclinic
_symmetry_space_group_name_Hall '-P 1'
_symmetry_space_group_name_H-M 'P -1'
_atom_sites_solution_hydrogens geom
_atom_sites_solution_primary direct
_atom_sites_solution_secondary difmap
_audit_creation_method SHELXL-97
_cell_angle_alpha 86.85
_cell_angle_beta 79.2970(10)
_cell_angle_gamma 82.7140(10)
_cell_formula_units_Z 2
_cell_length_a 14.485(2)
_cell_length_b 16.5421(2)
_cell_length_c 22.1601(4)
_cell_measurement_temperature 293(2)
_cell_volume 5172.6(7)
_computing_structure_refinement 'SHELXL-97 (Sheldrick, 1997)'
_computing_structure_solution 'SHELXS-97 (Sheldrick, 1990)'
_diffrn_ambient_temperature 293(2)
_diffrn_measured_fraction_theta_full 0.996
_diffrn_measured_fraction_theta_max 0.970
_diffrn_radiation_monochromator graphite
_diffrn_radiation_source 'fine-focus sealed tube'
_diffrn_radiation_type MoK\a
_diffrn_radiation_wavelength 0.71073
_diffrn_reflns_av_R_equivalents 0.0506
_diffrn_reflns_av_sigmaI/netI 0.0838
_diffrn_reflns_limit_h_max 19
_diffrn_reflns_limit_h_min -19
_diffrn_reflns_limit_k_max 22
_diffrn_reflns_limit_k_min -19
_diffrn_reflns_limit_l_max 30
_diffrn_reflns_limit_l_min -23
_diffrn_reflns_number 50024
_diffrn_reflns_theta_full 25.25
_diffrn_reflns_theta_max 29.34
_diffrn_reflns_theta_min 1.79
_exptl_absorpt_coefficient_mu 3.959
_exptl_crystal_density_diffrn 2.667
_exptl_crystal_F_000 4006
_refine_diff_density_max 2.170
_refine_diff_density_min -1.840
_refine_diff_density_rms 0.121
_refine_ls_extinction_method none
_refine_ls_goodness_of_fit_ref 0.891
_refine_ls_hydrogen_treatment mixed
_refine_ls_matrix_type full
_refine_ls_number_parameters 1264
_refine_ls_number_reflns 27558
_refine_ls_number_restraints 0
_refine_ls_restrained_S_all 0.891
_refine_ls_R_factor_all 0.0663
_refine_ls_R_factor_gt 0.0438
_refine_ls_shift/su_max 0.104
_refine_ls_shift/su_mean 0.003
_refine_ls_structure_factor_coef Fsqd
_refine_ls_weighting_details 'calc w=1/[\s^2^(Fo^2^)+(0.0377P)^2^+0.0000P] where P=(Fo^2^+2Fc^2^)/3'
_refine_ls_weighting_scheme calc
_refine_ls_wR_factor_gt 0.1010
_refine_ls_wR_factor_ref 0.1067
_reflns_number_gt 17869
_reflns_number_total 27558
_reflns_threshold_expression >2sigma(I)
_cod_data_source_file ja8044579_si_004.cif
_cod_data_source_block shelxl
_cod_original_cell_volume 5172.8(7)
_cod_database_code 4108577

loop_
_symmetry_equiv_pos_as_xyz
'x, y, z'
'-x, -y, -z'

loop_
_atom_site_label
_atom_site_type_symbol
_atom_site_fract_x
_atom_site_fract_y
_atom_site_fract_z
_atom_site_U_iso_or_equiv
_atom_site_adp_type
_atom_site_occupancy
_atom_site_symmetry_multiplicity
_atom_site_calc_flag
_atom_site_refinement_flags
C001 C 0.2135(5) 0.4636(4) 0.4983(2) 0.0696(17) Uani 1 1 d .
H001 H 0.1617 0.4999 0.4917 0.084 Uiso 1 1 calc R
C002 C 0.2786(6) 0.4893(5) 0.5263(3) 0.094(2) Uani 1 1 d .
H002 H 0.2693 0.5418 0.5409 0.113 Uiso 1 1 calc R
C003 C 0.3569(6) 0.4396(6) 0.5334(3) 0.107(3) Uani 1 1 d .
H003 H 0.4043 0.4592 0.5495 0.128 Uiso 1 1 calc R
C004 C 0.3670(5) 0.3577(5) 0.5162(3) 0.089(2) Uani 1 1 d .
H004 H 0.4188 0.3214 0.5231 0.107 Uiso 1 1 calc R
C005 C 0.2972(4) 0.3333(4) 0.4889(2) 0.0642(16) Uani 1 1 d .
C006 C 0.2984(4) 0.2492(4) 0.4701(2) 0.0581(14) Uani 1 1 d .
C007 C 0.3652(5) 0.1862(5) 0.4816(3) 0.086(2) Uani 1 1 d .
H007 H 0.4140 0.1962 0.5011 0.103 Uiso 1 1 calc R
C008 C 0.3601(6) 0.1086(5) 0.4642(3) 0.101(3) Uani 1 1 d .
H008 H 0.4045 0.0657 0.4726 0.121 Uiso 1 1 calc R
C009 C 0.2888(5) 0.0955(4) 0.4346(3) 0.077(2) Uani 1 1 d .
H009 H 0.2850 0.0438 0.4214 0.093 Uiso 1 1 calc R
C010 C 0.2229(4) 0.1599(3) 0.4245(2) 0.0596(14) Uani 1 1 d .
H010 H 0.1735 0.1504 0.4054 0.071 Uiso 1 1 calc R
C011 C 0.3245(4) 0.4329(4) 0.3452(2) 0.0524(13) Uani 1 1 d .
C012 C 0.3014(4) 0.5131(4) 0.3581(2) 0.0700(17) Uani 1 1 d .
H012 H 0.2391 0.5366 0.3603 0.084 Uiso 1 1 calc R
C013 C 0.3694(6) 0.5604(5) 0.3679(3) 0.087(2) Uani 1 1 d .
H013 H 0.3530 0.6153 0.3767 0.105 Uiso 1 1 calc R
C014 C 0.4623(5) 0.5248(6) 0.3644(3) 0.100(3) Uani 1 1 d .
H014 H 0.5090 0.5566 0.3688 0.119 Uiso 1 1 calc R
C015 C 0.4857(5) 0.4426(6) 0.3546(3) 0.093(2) Uani 1 1 d .
H015 H 0.5473 0.4185 0.3547 0.111 Uiso 1 1 calc R
C016 C 0.4177(4) 0.3964(5) 0.3448(3) 0.0740(18) Uani 1 1 d .
H016 H 0.4333 0.3410 0.3378 0.089 Uiso 1 1 calc R
C017 C 0.1837(3) 0.4361(3) 0.2726(2) 0.0442(11) Uani 1 1 d .
C018 C 0.2429(4) 0.4782(3) 0.2278(2) 0.0491(12) Uani 1 1 d .
H018 H 0.3062 0.4779 0.2307 0.059 Uiso 1 1 calc R
C019 C 0.2083(4) 0.5202(3) 0.1796(2) 0.0589(14) Uani 1 1 d .
H019 H 0.2487 0.5475 0.1501 0.071 Uiso 1 1 calc R
C020 C 0.1143(4) 0.5223(3) 0.1745(2) 0.0610(14) Uani 1 1 d .
H020 H 0.0912 0.5498 0.1416 0.073 Uiso 1 1 calc R
C021 C 0.0560(4) 0.4825(3) 0.2192(2) 0.0546(13) Uani 1 1 d .
H021 H -0.0077 0.4846 0.2168 0.066 Uiso 1 1 calc R
C022 C 0.0891(3) 0.4392(3) 0.2680(2) 0.0478(12) Uani 1 1 d .
H022 H 0.0480 0.4125 0.2974 0.057 Uiso 1 1 calc R
C023 C 0.4958(3) 0.1769(3) 0.2498(2) 0.0506(13) Uani 1 1 d .
C024 C 0.5526(3) 0.2352(4) 0.2591(3) 0.0601(15) Uani 1 1 d .
H024 H 0.5521 0.2830 0.2350 0.072 Uiso 1 1 calc R
C025 C 0.6091(4) 0.2244(4) 0.3026(3) 0.080(2) Uani 1 1 d .
H025 H 0.6452 0.2650 0.3085 0.095 Uiso 1 1 calc R
C026 C 0.6122(4) 0.1530(5) 0.3376(3) 0.086(2) Uani 1 1 d .
H026 H 0.6502 0.1456 0.3674 0.103 Uiso 1 1 calc R
C027 C 0.5595(4) 0.0927(4) 0.3286(3) 0.0724(17) Uani 1 1 d .
H027 H 0.5629 0.0439 0.3515 0.087 Uiso 1 1 calc R
C028 C 0.5009(4) 0.1052(4) 0.2850(2) 0.0593(14) Uani 1 1 d .
H028 H 0.4644 0.0648 0.2794 0.071 Uiso 1 1 calc R
C029 C 0.4857(4) 0.2440(4) 0.1286(2) 0.0594(15) Uani 1 1 d .
C030 C 0.4467(5) 0.3050(5) 0.0936(3) 0.083(2) Uani 1 1 d .
H030 H 0.3836 0.3257 0.1057 0.100 Uiso 1 1 calc R
C031 C 0.4980(7) 0.3365(5) 0.0410(3) 0.110(3) Uani 1 1 d .
H031 H 0.4695 0.3775 0.0178 0.133 Uiso 1 1 calc R
C032 C 0.5904(8) 0.3074(7) 0.0232(4) 0.127(4) Uani 1 1 d .
H032 H 0.6263 0.3299 -0.0113 0.153 Uiso 1 1 calc R
C033 C 0.6304(6) 0.2451(6) 0.0561(4) 0.116(3) Uani 1 1 d .
H033 H 0.6928 0.2234 0.0426 0.139 Uiso 1 1 calc R
C034 C 0.5791(4) 0.2133(4) 0.1096(3) 0.082(2) Uani 1 1 d .
H034 H 0.6075 0.1718 0.1324 0.098 Uiso 1 1 calc R
C035 C 0.1372(3) 0.1980(3) 0.2070(2) 0.0490(12) Uani 1 1 d .
H035 H 0.1382 0.1750 0.2462 0.059 Uiso 1 1 calc R
C036 C 0.0620(4) 0.2542(4) 0.1974(3) 0.0611(15) Uani 1 1 d .
H036 H 0.0139 0.2700 0.2301 0.073 Uiso 1 1 calc R
C037 C 0.0585(4) 0.2864(4) 0.1401(3) 0.0696(17) Uani 1 1 d .
H037 H 0.0082 0.3244 0.1332 0.084 Uiso 1 1 calc R
C038 C 0.1299(4) 0.2621(4) 0.0924(3) 0.0661(15) Uani 1 1 d .
H038 H 0.1269 0.2817 0.0526 0.079 Uiso 1 1 calc R
C039 C 0.2068(4) 0.2081(3) 0.1038(2) 0.0506(12) Uani 1 1 d .
C040 C 0.2903(4) 0.1831(3) 0.0555(2) 0.0517(13) Uani 1 1 d .
C041 C 0.2981(4) 0.2111(4) -0.0052(2) 0.0698(17) Uani 1 1 d .
H041 H 0.2492 0.2450 -0.0186 0.084 Uiso 1 1 calc R
C042 C 0.3815(5) 0.1867(5) -0.0450(2) 0.084(2) Uani 1 1 d .
H042 H 0.3896 0.2059 -0.0857 0.101 Uiso 1 1 calc R
C043 C 0.4514(4) 0.1354(4) -0.0255(2) 0.0690(17) Uani 1 1 d .
H043 H 0.5073 0.1188 -0.0523 0.083 Uiso 1 1 calc R
C044 C 0.4375(4) 0.1087(3) 0.0346(2) 0.0561(14) Uani 1 1 d .
H044 H 0.4853 0.0733 0.0481 0.067 Uiso 1 1 calc R
C045 C 0.2087(3) 0.0010(3) 0.0725(2) 0.0466(12) Uani 1 1 d .
C046 C 0.1263(4) 0.0494(4) 0.0650(2) 0.0581(14) Uani 1 1 d .
H046 H 0.0813 0.0653 0.0993 0.070 Uiso 1 1 calc R
C047 C 0.1100(5) 0.0745(4) 0.0063(3) 0.0749(17) Uani 1 1 d .
H047 H 0.0543 0.1071 0.0018 0.090 Uiso 1 1 calc R
C048 C 0.1767(5) 0.0512(4) -0.0453(3) 0.082(2) Uani 1 1 d .
H048 H 0.1668 0.0693 -0.0844 0.098 Uiso 1 1 calc R
C049 C 0.2572(5) 0.0009(4) -0.0380(2) 0.0735(18) Uani 1 1 d .
H049 H 0.3010 -0.0164 -0.0724 0.088 Uiso 1 1 calc R
C050 C 0.2735(4) -0.0239(4) 0.0197(2) 0.0617(15) Uani 1 1 d .
H050 H 0.3285 -0.0578 0.0239 0.074 Uiso 1 1 calc R
C051 C 0.2933(3) -0.1216(3) 0.1495(2) 0.0474(12) Uani 1 1 d .
C052 C 0.3655(3) -0.1457(3) 0.1819(2) 0.0536(13) Uani 1 1 d .
H052 H 0.3880 -0.1073 0.2029 0.064 Uiso 1 1 calc R
C053 C 0.4044(4) -0.2265(4) 0.1834(3) 0.0639(16) Uani 1 1 d .
H053 H 0.4546 -0.2418 0.2040 0.077 Uiso 1 1 calc R
C054 C 0.3692(5) -0.2847(4) 0.1545(3) 0.0762(19) Uani 1 1 d .
H054 H 0.3955 -0.3389 0.1557 0.091 Uiso 1 1 calc R
C055 C 0.2946(5) -0.2618(4) 0.1237(3) 0.0720(18) Uani 1 1 d .
H055 H 0.2694 -0.3011 0.1053 0.086 Uiso 1 1 calc R
C056 C 0.2573(4) -0.1802(3) 0.1201(2) 0.0562(14) Uani 1 1 d .
H056 H 0.2086 -0.1647 0.0983 0.067 Uiso 1 1 calc R
C057 C -0.1330(3) -0.1155(3) 0.2179(2) 0.0500(12) Uani 1 1 d .
C058 C -0.1006(4) -0.1875(4) 0.1877(2) 0.0620(15) Uani 1 1 d .
H058 H -0.0360 -0.2043 0.1784 0.074 Uiso 1 1 calc R
C059 C -0.1635(6) -0.2340(4) 0.1714(3) 0.083(2) Uani 1 1 d .
H059 H -0.1412 -0.2818 0.1505 0.099 Uiso 1 1 calc R
C060 C -0.2583(6) -0.2105(5) 0.1857(3) 0.089(2) Uani 1 1 d .
H060 H -0.3004 -0.2433 0.1755 0.106 Uiso 1 1 calc R
C061 C -0.2923(4) -0.1388(5) 0.2149(3) 0.082(2) Uani 1 1 d .
H061 H -0.3570 -0.1223 0.2238 0.098 Uiso 1 1 calc R
C062 C -0.2288(4) -0.0914(4) 0.2311(3) 0.0646(16) Uani 1 1 d .
H062 H -0.2512 -0.0428 0.2509 0.078 Uiso 1 1 calc R
C063 C -0.0956(3) 0.0491(3) 0.2236(2) 0.0484(12) Uani 1 1 d .
C064 C -0.1170(4) 0.1131(3) 0.2640(3) 0.0624(16) Uani 1 1 d .
H064 H -0.1076 0.1039 0.3043 0.075 Uiso 1 1 calc R
C065 C -0.1515(4) 0.1888(4) 0.2455(3) 0.0729(19) Uani 1 1 d .
H065 H -0.1659 0.2307 0.2733 0.087 Uiso 1 1 calc R
C066 C -0.1651(4) 0.2038(4) 0.1859(4) 0.084(2) Uani 1 1 d .
H066 H -0.1898 0.2554 0.1736 0.101 Uiso 1 1 calc R
C067 C -0.1422(4) 0.1427(4) 0.1448(3) 0.0766(19) Uani 1 1 d .
H067 H -0.1490 0.1536 0.1041 0.092 Uiso 1 1 calc R
C068 C -0.1087(4) 0.0642(4) 0.1632(3) 0.0644(15) Uani 1 1 d .
H068 H -0.0954 0.0223 0.1354 0.077 Uiso 1 1 calc R
C069 C -0.2081(4) -0.1978(3) 0.3594(2) 0.0563(14) Uani 1 1 d .
H069 H -0.2486 -0.1517 0.3731 0.068 Uiso 1 1 calc R
C070 C -0.2468(4) -0.2666(4) 0.3517(3) 0.0658(15) Uani 1 1 d .
H070 H -0.3122 -0.2664 0.3595 0.079 Uiso 1 1 calc R
C071 C -0.1893(5) -0.3356(4) 0.3324(3) 0.0738(17) Uani 1 1 d .
H071 H -0.2147 -0.3830 0.3269 0.089 Uiso 1 1 calc R
C072 C -0.0931(4) -0.3336(3) 0.3214(3) 0.0656(16) Uani 1 1 d .
H072 H -0.0528 -0.3804 0.3089 0.079 Uiso 1 1 calc R
C073 C -0.0557(4) -0.2621(3) 0.3287(2) 0.0495(12) Uani 1 1 d .
C074 C 0.0457(4) -0.2530(3) 0.3166(2) 0.0501(12) Uani 1 1 d .
C075 C 0.1149(4) -0.3148(4) 0.2953(2) 0.0637(15) Uani 1 1 d .
H075 H 0.0985 -0.3643 0.2852 0.076 Uiso 1 1 calc R
C076 C 0.2081(5) -0.3029(4) 0.2890(3) 0.0741(19) Uani 1 1 d .
H076 H 0.2553 -0.3433 0.2726 0.089 Uiso 1 1 calc R
C077 C 0.2315(4) -0.2311(4) 0.3069(3) 0.0664(16) Uani 1 1 d .
H077 H 0.2942 -0.2237 0.3064 0.080 Uiso 1 1 calc R
C078 C 0.1588(4) -0.1702(3) 0.3257(2) 0.0555(13) Uani 1 1 d .
H078 H 0.1742 -0.1204 0.3358 0.067 Uiso 1 1 calc R
C079 C 0.2912(3) 0.2800(3) 0.2941(2) 0.0490(12) Uani 1 1 d .
H07A H 0.3366 0.2535 0.3182 0.059 Uiso 1 1 calc R
H07B H 0.2438 0.2434 0.2943 0.059 Uiso 1 1 calc R
C080 C 0.3414(3) 0.2917(3) 0.2290(2) 0.0512(13) Uani 1 1 d .
H08A H 0.3821 0.3342 0.2277 0.061 Uiso 1 1 calc R
H08B H 0.2948 0.3101 0.2035 0.061 Uiso 1 1 calc R
C081 C 0.1286(3) -0.0148(3) 0.2023(2) 0.0441(11) Uani 1 1 d .
H08C H 0.1432 -0.0245 0.2432 0.053 Uiso 1 1 calc R
H08D H 0.0950 0.0397 0.2010 0.053 Uiso 1 1 calc R
C082 C 0.0609(3) -0.0753(3) 0.1934(2) 0.0456(11) Uani 1 1 d .
H08E H 0.0891 -0.1304 0.2010 0.055 Uiso 1 1 calc R
H08F H 0.0504 -0.0709 0.1513 0.055 Uiso 1 1 calc R
C083 C 0.0502(4) 0.2889(3) 0.3832(2) 0.0535(13) Uani 1 1 d .
C084 C 0.0380(4) 0.3170(4) 0.5053(2) 0.0577(14) Uani 1 1 d .
C085 C 0.0481(4) 0.4435(4) 0.4217(2) 0.0564(14) Uani 1 1 d .
C086 C 0.4513(3) 0.0220(3) 0.1644(2) 0.0484(12) Uani 1 1 d .
C087 C 0.2957(3) 0.0580(3) 0.2557(2) 0.0525(13) Uani 1 1 d .
C088 C -0.1664(4) -0.0186(3) 0.3834(2) 0.0587(14) Uani 1 1 d .
C089 C 0.0198(4) 0.0054(3) 0.3603(2) 0.0518(13) Uani 1 1 d .
C090 C -0.0424(4) -0.1076(3) 0.4437(2) 0.0596(14) Uani 1 1 d .
C091 C -0.2499(9) 0.2664(10) 0.4888(7) 0.159(5) Uani 1 1 d .
C092 C -0.1948(8) -0.4323(8) 0.0610(5) 0.133(3) Uiso 1 1 d .
C093 C -0.4567(9) 0.5056(8) 0.1802(5) 0.142(4) Uiso 1 1 d .
C094 C -0.3454(8) 0.2940(8) 0.4774(5) 0.173(5) Uiso 1 1 d .
H09A H -0.3656 0.3475 0.4930 0.259 Uiso 1 1 calc R
H09B H -0.3881 0.2570 0.4976 0.259 Uiso 1 1 calc R
H09C H -0.3452 0.2955 0.4340 0.259 Uiso 1 1 calc R
C095 C -0.1970(8) 0.1884(8) 0.4735(7) 0.227(8) Uani 1 1 d .
H09D H -0.1371 0.1849 0.4867 0.341 Uiso 1 1 calc R
H09E H -0.1869 0.1823 0.4298 0.341 Uiso 1 1 calc R
H09F H -0.2318 0.1459 0.4938 0.341 Uiso 1 1 calc R
C096 C -0.1322(7) -0.4834(7) 0.0951(4) 0.152(4) Uani 1 1 d .
H09G H -0.1383 -0.4625 0.1354 0.228 Uiso 1 1 calc R
H09H H -0.0680 -0.4835 0.0740 0.228 Uiso 1 1 calc R
H09I H -0.1488 -0.5380 0.0986 0.228 Uiso 1 1 calc R
C097 C -0.2008(9) -0.4548(8) -0.0032(6) 0.206(6) Uiso 1 1 d .
H09J H -0.2440 -0.4148 -0.0198 0.309 Uiso 1 1 calc R
H09K H -0.2229 -0.5073 -0.0018 0.309 Uiso 1 1 calc R
H09L H -0.1393 -0.4566 -0.0286 0.309 Uiso 1 1 calc R
C098 C -0.3866(9) 0.4461(8) 0.1469(6) 0.199(6) Uani 1 1 d .
H09M H -0.4177 0.4052 0.1323 0.298 Uiso 1 1 calc R
H09N H -0.3455 0.4209 0.1738 0.298 Uiso 1 1 calc R
H09O H -0.3501 0.4726 0.1127 0.298 Uiso 1 1 calc R
C099 C -0.4177(7) 0.5814(7) 0.2089(5) 0.159(5) Uani 1 1 d .
H09P H -0.4704 0.6171 0.2293 0.238 Uiso 1 1 calc R
H09Q H -0.3817 0.6112 0.1764 0.238 Uiso 1 1 calc R
H09R H -0.3783 0.5603 0.2379 0.238 Uiso 1 1 calc R
F001 F -0.1196(2) 0.3740(2) 0.2606(2) 0.1028(15) Uani 1 1 d .
F002 F -0.2220(3) 0.3533(3) 0.3472(2) 0.1157(15) Uani 1 1 d .
F003 F -0.2947(2) 0.4799(3) 0.33893(18) 0.0966(14) Uani 1 1 d .
F004 F -0.1393(2) 0.4601(3) 0.33785(19) 0.0993(14) Uani 1 1 d .
F005 F 0.5705(3) -0.1280(3) 0.3661(3) 0.138(2) Uani 1 1 d .
F006 F 0.3614(4) -0.1647(5) 0.3889(3) 0.184(3) Uani 1 1 d .
F007 F 0.4486(6) -0.1253(7) 0.4509(4) 0.118(4) Uiso 0.562(11) 1 d P
F008 F 0.4784(7) -0.1733(8) 0.3119(5) 0.128(4) Uiso 0.562(11) 1 d P
F009 F -0.1932(3) 0.4995(3) 0.25238(19) 0.1031(14) Uani 1 1 d .
F010 F -0.2752(3) 0.3916(3) 0.26237(19) 0.1052(14) Uani 1 1 d .
F011 F 0.5065(7) -0.2350(6) 0.4032(5) 0.117(3) Uiso 0.562(11) 1 d P
F012 F 0.4285(7) -0.0565(6) 0.3636(5) 0.128(4) Uiso 0.562(11) 1 d P
F013 F 0.1787(4) -0.3391(4) 0.0239(2) 0.145(2) Uani 1 1 d .
F014 F 0.1116(5) -0.2152(5) 0.0203(3) 0.202(3) Uiso 1 1 d .
F015 F -0.0322(4) -0.2605(4) 0.0317(3) 0.154(2) Uani 1 1 d .
F016 F 0.0661(4) -0.2945(4) 0.0971(2) 0.1415(18) Uiso 1 1 d .
F017 F 0.0873(5) -0.2996(5) -0.0437(2) 0.201(3) Uani 1 1 d .
F018 F 0.0424(4) -0.3813(4) 0.0303(3) 0.164(2) Uani 1 1 d .
F019 F 0.4452(9) -0.0722(10) 0.4168(7) 0.138(5) Uiso 0.438(11) 1 d P
F020 F 0.4517(9) -0.0954(9) 0.3161(6) 0.139(5) Uiso 0.438(11) 1 d P
F021 F 0.4951(14) -0.2210(15) 0.3335(10) 0.210(9) Uiso 0.438(11) 1 d P
F022 F 0.4759(11) -0.2031(11) 0.4289(8) 0.159(6) Uiso 0.438(11) 1 d P
N001 N 0.3586(3) 0.1308(3) 0.07531(16) 0.0465(10) Uani 1 1 d .
N002 N 0.2098(3) 0.1753(2) 0.16061(17) 0.0433(9) Uani 1 1 d .
N003 N -0.1156(3) -0.1931(2) 0.34845(17) 0.0457(10) Uani 1 1 d .
N004 N 0.0675(3) -0.1793(2) 0.33008(16) 0.0454(10) Uani 1 1 d .
N005 N 0.2274(3) 0.2367(3) 0.44131(17) 0.0487(10) Uani 1 1 d .
N006 N 0.2216(3) 0.3851(3) 0.47925(17) 0.0529(11) Uani 1 1 d .
O001 O 0.5252(2) -0.0158(2) 0.15691(17) 0.0627(10) Uani 1 1 d .
O002 O 0.2676(3) 0.0388(3) 0.30544(15) 0.0676(11) Uani 1 1 d .
O003 O -0.2384(3) 0.0180(3) 0.40117(19) 0.0809(14) Uani 1 1 d .
O004 O 0.0086(3) 0.2532(3) 0.35617(18) 0.0711(11) Uani 1 1 d .
O005 O 0.0608(3) 0.0601(3) 0.36255(19) 0.0754(12) Uani 1 1 d .
O006 O -0.0127(3) 0.3054(3) 0.54868(17) 0.0786(13) Uani 1 1 d .
O007 O 0.0045(3) 0.5064(2) 0.41737(17) 0.0724(12) Uani 1 1 d .
O008 O -0.0377(3) -0.1161(3) 0.49476(18) 0.0916(15) Uani 1 1 d .
O009 O -0.2130(8) 0.3159(8) 0.5143(6) 0.260(7) Uani 1 1 d .
O010 O -0.2525(7) -0.3766(5) 0.0828(4) 0.190(4) Uani 1 1 d .
O011 O -0.5386(6) 0.5108(9) 0.1896(6) 0.320(8) Uani 1 1 d .
P001 P 0.24238(8) -0.01537(8) 0.14741(5) 0.0416(3) Uani 1 1 d .
P002 P -0.05373(9) -0.05500(8) 0.24632(5) 0.0427(3) Uani 1 1 d .
P003 P 0.23232(8) 0.37507(8) 0.33265(5) 0.0426(3) Uani 1 1 d .
P004 P 0.41386(8) 0.19846(8) 0.19626(6) 0.0452(3) Uani 1 1 d .
P005 P 0.46497(12) -0.14584(12) 0.37627(8) 0.0725(5) Uani 1 1 d .
P006 P -0.20653(10) 0.42572(10) 0.30072(8) 0.0610(4) Uani 1 1 d .
P007 P 0.07664(14) -0.29525(12) 0.02588(8) 0.0715(5) Uani 1 1 d .
Re1 Re 0.124421(13) 0.341787(12) 0.428502(8) 0.04370(6) Uani 1 1 d .
Re2 Re 0.333135(12) 0.089384(12) 0.171124(8) 0.04070(5) Uani 1 1 d .
Re3 Re -0.049483(14) -0.085454(12) 0.357230(8) 0.04521(6) Uani 1 1 d .

loop_
_atom_site_aniso_label
_atom_site_aniso_U_11
_atom_site_aniso_U_22
_atom_site_aniso_U_33
_atom_site_aniso_U_23
_atom_site_aniso_U_13
_atom_site_aniso_U_12
C001 0.091(4) 0.070(4) 0.053(3) -0.019(3) -0.015(3) -0.022(3)
C002 0.145(7) 0.088(6) 0.067(4) -0.013(4) -0.041(4) -0.042(5)
C003 0.122(7) 0.134(9) 0.090(5) -0.011(5) -0.057(5) -0.052(6)
C004 0.096(5) 0.113(7) 0.072(4) -0.008(4) -0.044(4) -0.021(4)
C005 0.057(3) 0.096(5) 0.043(3) -0.008(3) -0.015(2) -0.009(3)
C006 0.053(3) 0.075(4) 0.046(3) -0.003(3) -0.017(2) 0.003(3)
C007 0.072(4) 0.111(6) 0.076(4) -0.010(4) -0.034(3) 0.020(4)
C008 0.114(6) 0.109(7) 0.070(4) -0.008(4) -0.036(4) 0.057(5)
C009 0.106(5) 0.063(4) 0.059(3) -0.002(3) -0.023(3) 0.017(4)
C010 0.080(4) 0.053(4) 0.047(3) -0.005(2) -0.018(3) 0.000(3)
C011 0.050(3) 0.062(4) 0.046(3) 0.001(2) -0.010(2) -0.008(2)
C012 0.071(4) 0.088(5) 0.061(3) -0.001(3) -0.018(3) -0.036(3)
C013 0.108(6) 0.093(6) 0.076(4) -0.007(4) -0.035(4) -0.040(5)
C014 0.079(5) 0.151(9) 0.090(5) 0.005(5) -0.042(4) -0.061(5)
C015 0.067(4) 0.126(8) 0.097(5) 0.005(5) -0.034(4) -0.032(5)
C016 0.050(3) 0.105(6) 0.072(4) -0.001(4) -0.023(3) -0.009(3)
C017 0.052(3) 0.040(3) 0.041(2) -0.002(2) -0.012(2) 0.001(2)
C018 0.060(3) 0.037(3) 0.048(3) -0.003(2) -0.007(2) -0.003(2)
C019 0.068(4) 0.057(4) 0.050(3) 0.008(3) -0.008(3) -0.010(3)
C020 0.077(4) 0.053(4) 0.056(3) 0.012(3) -0.025(3) -0.006(3)
C021 0.055(3) 0.052(3) 0.060(3) 0.002(3) -0.022(2) -0.004(2)
C022 0.047(3) 0.047(3) 0.050(3) -0.003(2) -0.012(2) -0.003(2)
C023 0.032(2) 0.058(3) 0.059(3) -0.015(3) -0.003(2) 0.001(2)
C024 0.041(3) 0.058(4) 0.084(4) -0.004(3) -0.018(3) -0.002(2)
C025 0.050(3) 0.072(5) 0.127(6) -0.017(4) -0.037(4) -0.010(3)
C026 0.071(4) 0.084(6) 0.115(5) -0.011(5) -0.055(4) 0.000(4)
C027 0.068(4) 0.068(4) 0.088(4) 0.005(3) -0.035(3) -0.008(3)
C028 0.045(3) 0.068(4) 0.067(3) -0.008(3) -0.016(3) -0.006(3)
C029 0.068(3) 0.056(4) 0.053(3) -0.012(3) 0.003(3) -0.017(3)
C030 0.103(5) 0.094(6) 0.054(3) -0.002(3) -0.003(3) -0.028(4)
C031 0.152(8) 0.115(7) 0.055(4) 0.009(4) 0.018(5) -0.039(6)
C032 0.153(9) 0.150(10) 0.070(5) 0.007(5) 0.025(6) -0.053(7)
C033 0.098(6) 0.143(9) 0.097(6) -0.038(6) 0.045(5) -0.053(6)
C034 0.065(4) 0.098(6) 0.074(4) -0.026(4) 0.020(3) -0.017(3)
C035 0.038(2) 0.053(3) 0.056(3) -0.012(2) -0.004(2) -0.007(2)
C036 0.049(3) 0.062(4) 0.071(4) -0.019(3) -0.013(3) 0.008(3)
C037 0.051(3) 0.064(4) 0.097(4) -0.017(4) -0.030(3) 0.014(3)
C038 0.066(3) 0.054(4) 0.087(4) 0.001(3) -0.041(3) 0.000(3)
C039 0.056(3) 0.042(3) 0.058(3) -0.006(2) -0.021(2) -0.005(2)
C040 0.059(3) 0.052(3) 0.045(3) 0.000(2) -0.014(2) -0.004(3)
C041 0.065(4) 0.088(5) 0.057(3) 0.011(3) -0.020(3) -0.004(3)
C042 0.101(5) 0.111(6) 0.036(3) 0.009(3) -0.003(3) -0.018(4)
C043 0.066(4) 0.095(5) 0.043(3) -0.002(3) -0.004(3) -0.006(3)
C044 0.053(3) 0.069(4) 0.045(3) -0.008(2) -0.004(2) -0.004(3)
C045 0.052(3) 0.045(3) 0.045(2) -0.005(2) -0.013(2) -0.006(2)
C046 0.057(3) 0.060(4) 0.062(3) -0.005(3) -0.021(3) -0.007(3)
C047 0.092(4) 0.068(4) 0.076(4) 0.018(3) -0.046(4) -0.013(3)
C048 0.120(6) 0.082(5) 0.054(3) 0.009(3) -0.037(4) -0.028(4)
C049 0.106(5) 0.075(5) 0.043(3) -0.005(3) -0.015(3) -0.022(4)
C050 0.065(3) 0.073(4) 0.047(3) -0.011(3) -0.006(3) -0.009(3)
C051 0.044(3) 0.055(3) 0.041(2) -0.008(2) -0.004(2) 0.002(2)
C052 0.052(3) 0.053(3) 0.053(3) -0.003(2) -0.007(2) 0.001(2)
C053 0.061(3) 0.060(4) 0.067(3) 0.005(3) -0.015(3) 0.010(3)
C054 0.088(5) 0.050(4) 0.083(4) -0.010(3) -0.005(4) 0.012(3)
C055 0.088(4) 0.060(4) 0.067(4) -0.019(3) -0.014(3) 0.006(3)
C056 0.061(3) 0.054(3) 0.052(3) -0.013(3) -0.011(2) 0.003(3)
C057 0.054(3) 0.049(3) 0.048(3) 0.002(2) -0.011(2) -0.011(2)
C058 0.073(4) 0.061(4) 0.059(3) -0.009(3) -0.020(3) -0.020(3)
C059 0.111(6) 0.071(5) 0.082(4) -0.008(4) -0.042(4) -0.037(4)
C060 0.113(6) 0.094(6) 0.079(4) 0.013(4) -0.049(4) -0.052(5)
C061 0.060(4) 0.102(6) 0.092(5) 0.025(4) -0.033(3) -0.030(4)
C062 0.055(3) 0.079(5) 0.064(3) -0.001(3) -0.015(3) -0.017(3)
C063 0.042(2) 0.042(3) 0.059(3) -0.002(2) -0.005(2) -0.002(2)
C064 0.056(3) 0.044(3) 0.078(4) -0.002(3) 0.005(3) 0.001(3)
C065 0.063(4) 0.042(3) 0.103(5) 0.000(3) 0.008(4) 0.000(3)
C066 0.060(4) 0.051(4) 0.131(6) 0.022(4) -0.009(4) 0.008(3)
C067 0.063(4) 0.072(5) 0.089(4) 0.021(4) -0.012(3) 0.001(3)
C068 0.064(3) 0.063(4) 0.065(3) 0.006(3) -0.014(3) -0.005(3)
C069 0.059(3) 0.049(3) 0.060(3) 0.005(3) -0.008(3) -0.012(3)
C070 0.065(3) 0.054(4) 0.081(4) 0.005(3) -0.015(3) -0.016(3)
C071 0.091(5) 0.044(4) 0.094(4) 0.001(3) -0.026(4) -0.027(3)
C072 0.083(4) 0.043(3) 0.076(4) -0.007(3) -0.024(3) -0.007(3)
C073 0.065(3) 0.035(3) 0.049(3) -0.001(2) -0.015(2) -0.002(2)
C074 0.064(3) 0.044(3) 0.040(2) -0.003(2) -0.009(2) 0.001(2)
C075 0.070(4) 0.049(3) 0.067(3) -0.006(3) -0.007(3) 0.005(3)
C076 0.080(4) 0.061(4) 0.070(4) -0.002(3) -0.001(3) 0.016(3)
C077 0.054(3) 0.073(4) 0.068(3) 0.002(3) -0.013(3) 0.009(3)
C078 0.061(3) 0.056(4) 0.051(3) 0.002(2) -0.016(2) -0.003(3)
C079 0.051(3) 0.047(3) 0.047(2) -0.004(2) -0.007(2) 0.004(2)
C080 0.051(3) 0.053(3) 0.048(3) -0.010(2) -0.007(2) -0.001(2)
C081 0.040(2) 0.046(3) 0.044(2) -0.007(2) -0.004(2) -0.002(2)
C082 0.049(3) 0.040(3) 0.047(2) -0.004(2) -0.006(2) -0.004(2)
C083 0.059(3) 0.058(4) 0.045(3) -0.005(2) -0.014(2) -0.002(3)
C084 0.056(3) 0.070(4) 0.047(3) -0.007(3) -0.012(2) 0.000(3)
C085 0.059(3) 0.065(4) 0.045(3) -0.016(3) -0.007(2) -0.004(3)
C086 0.049(3) 0.051(3) 0.041(2) -0.004(2) -0.002(2) -0.002(2)
C087 0.038(2) 0.066(4) 0.054(3) -0.016(3) -0.009(2) -0.002(2)
C088 0.071(4) 0.050(3) 0.054(3) -0.009(2) 0.000(3) -0.013(3)
C089 0.060(3) 0.042(3) 0.050(3) -0.014(2) 0.007(2) -0.012(2)
C090 0.073(4) 0.057(4) 0.047(3) -0.004(3) -0.007(3) -0.007(3)
C091 0.132(10) 0.164(14) 0.178(12) 0.025(10) -0.035(9) -0.009(9)
C095 0.145(11) 0.173(15) 0.34(2) -0.082(14) 0.005(12) 0.011(10)
C096 0.145(9) 0.179(12) 0.132(8) 0.023(7) -0.036(7) -0.019(8)
C098 0.202(13) 0.167(13) 0.253(15) -0.037(11) -0.089(11) -0.033(10)
C099 0.111(7) 0.153(11) 0.194(11) 0.052(8) -0.030(7) 0.027(7)
F001 0.074(2) 0.070(3) 0.151(4) -0.039(2) 0.020(2) -0.0018(19)
F002 0.131(4) 0.100(4) 0.117(3) 0.020(3) -0.016(3) -0.036(3)
F003 0.061(2) 0.116(3) 0.111(3) -0.054(3) -0.001(2) -0.002(2)
F004 0.067(2) 0.108(4) 0.129(3) -0.037(3) -0.028(2) -0.005(2)
F005 0.070(3) 0.149(5) 0.195(5) -0.005(4) -0.026(3) -0.011(3)
F006 0.096(4) 0.300(9) 0.182(5) 0.026(5) -0.058(4) -0.084(4)
F009 0.110(3) 0.079(3) 0.114(3) -0.001(2) -0.009(3) -0.003(2)
F010 0.093(3) 0.112(4) 0.119(3) -0.044(3) -0.023(2) -0.023(2)
F013 0.109(4) 0.194(6) 0.134(4) -0.039(4) -0.012(3) -0.027(4)
F015 0.171(5) 0.135(5) 0.165(5) 0.009(4) -0.079(4) 0.015(4)
F017 0.263(8) 0.287(9) 0.080(3) 0.042(4) -0.059(4) -0.116(7)
F018 0.113(4) 0.133(5) 0.250(7) -0.011(5) -0.027(4) -0.034(3)
N001 0.048(2) 0.055(3) 0.0353(19) -0.0062(18) -0.0027(17) -0.0061(19)
N002 0.042(2) 0.039(2) 0.049(2) -0.0068(18) -0.0126(17) 0.0048(17)
N003 0.054(2) 0.037(2) 0.048(2) -0.0025(17) -0.0093(18) -0.0121(18)
N004 0.052(2) 0.044(3) 0.0395(19) 0.0003(17) -0.0108(17) 0.0020(19)
N005 0.050(2) 0.057(3) 0.0389(19) -0.0025(19) -0.0120(18) 0.003(2)
N006 0.060(3) 0.060(3) 0.042(2) -0.009(2) -0.0154(19) -0.010(2)
O001 0.0432(19) 0.064(3) 0.076(2) -0.009(2) -0.0059(18) 0.0082(17)
O002 0.057(2) 0.107(4) 0.0386(18) 0.000(2) -0.0089(16) -0.011(2)
O003 0.073(3) 0.066(3) 0.089(3) -0.009(2) 0.012(2) 0.012(2)
O004 0.087(3) 0.066(3) 0.070(2) -0.001(2) -0.033(2) -0.020(2)
O005 0.078(3) 0.061(3) 0.089(3) -0.024(2) -0.004(2) -0.022(2)
O006 0.084(3) 0.094(4) 0.052(2) 0.008(2) 0.005(2) -0.019(2)
O007 0.085(3) 0.057(3) 0.070(2) -0.014(2) -0.015(2) 0.018(2)
O008 0.120(4) 0.109(4) 0.048(2) -0.006(2) -0.015(2) -0.022(3)
O009 0.235(11) 0.246(14) 0.349(16) -0.084(11) -0.167(11) -0.020(9)
O010 0.257(9) 0.137(7) 0.161(6) 0.004(5) -0.042(6) 0.039(7)
O011 0.104(6) 0.412(19) 0.422(17) 0.134(14) 0.007(8) -0.089(8)
P001 0.0399(6) 0.0451(7) 0.0385(6) -0.0051(5) -0.0061(5) -0.0002(5)
P002 0.0444(6) 0.0385(7) 0.0446(6) -0.0057(5) -0.0064(5) -0.0028(5)
P003 0.0412(6) 0.0477(8) 0.0376(6) -0.0054(5) -0.0079(5) 0.0029(5)
P004 0.0399(6) 0.0474(8) 0.0470(6) -0.0096(6) -0.0054(5) 0.0004(5)
P005 0.0629(9) 0.0794(13) 0.0795(11) 0.0087(9) -0.0290(8) -0.0060(9)
P006 0.0488(8) 0.0531(9) 0.0796(10) -0.0160(8) -0.0024(7) -0.0079(7)
P007 0.0915(13) 0.0677(12) 0.0651(9) 0.0124(8) -0.0315(9) -0.0273(10)
Re1 0.04757(11) 0.04602(12) 0.03703(9) -0.00509(8) -0.00893(8) -0.00018(8)
Re2 0.03735(9) 0.04589(12) 0.03729(9) -0.00747(8) -0.00508(7) 0.00117(8)
Re3 0.05241(11) 0.04006(11) 0.04256(10) -0.00809(8) -0.00456(8) -0.00623(8)

loop_
_atom_type_symbol
_atom_type_description
_atom_type_scat_dispersion_real
_atom_type_scat_dispersion_imag
_atom_type_scat_source
C C 0.0033 0.0016 'International Tables Vol C Tables 4.2.6.8 and 6.1.1.4'
F F 0.0171 0.0103 'International Tables Vol C Tables 4.2.6.8 and 6.1.1.4'
N N 0.0061 0.0033 'International Tables Vol C Tables 4.2.6.8 and 6.1.1.4'
O O 0.0106 0.0060 'International Tables Vol C Tables 4.2.6.8 and 6.1.1.4'
P P 0.1023 0.0942 'International Tables Vol C Tables 4.2.6.8 and 6.1.1.4'
Re Re -1.0185 7.2310 'International Tables Vol C Tables 4.2.6.8 and 6.1.1.4'
H H 0.0000 0.0000 'International Tables Vol C Tables 4.2.6.8 and 6.1.1.4'

loop_
_geom_angle_atom_site_label_1
_geom_angle_atom_site_label_2
_geom_angle_atom_site_label_3
_geom_angle
C002 C001 N006 121.7(7)
C003 C002 C001 120.5(8)
C002 C003 C004 119.7(8)
C005 C004 C003 117.7(7)
N006 C005 C004 121.7(6)
N006 C005 C006 115.3(5)
C004 C005 C006 123.0(6)
N005 C006 C007 121.2(6)
N005 C006 C005 115.3(5)
C007 C006 C005 123.5(6)
C006 C007 C008 120.2(7)
C009 C008 C007 119.0(6)
C008 C009 C010 119.0(7)
N005 C010 C009 122.5(6)
C012 C011 C016 119.5(6)
C012 C011 P003 118.6(4)
C016 C011 P003 121.8(5)
C011 C012 C013 121.0(7)
C014 C013 C012 119.1(7)
C015 C014 C013 120.5(7)
C016 C015 C014 119.8(7)
C015 C016 C011 120.0(7)
C022 C017 C018 118.3(5)
C022 C017 P003 121.5(4)
C018 C017 P003 120.1(4)
C019 C018 C017 120.8(5)
C018 C019 C020 120.9(5)
C021 C020 C019 118.2(5)
C020 C021 C022 122.2(5)
C017 C022 C021 119.7(5)
C028 C023 C024 117.5(5)
C028 C023 P004 122.3(4)
C024 C023 P004 120.1(5)
C025 C024 C023 122.0(6)
C024 C025 C026 119.5(6)
C027 C026 C025 120.4(7)
C026 C027 C028 119.4(7)
C023 C028 C027 121.1(6)
C030 C029 C034 118.2(6)
C030 C029 P004 121.2(5)
C034 C029 P004 120.4(5)
C029 C030 C031 122.0(7)
C032 C031 C030 119.5(9)
C031 C032 C033 119.8(8)
C032 C033 C034 120.9(8)
C029 C034 C033 119.5(8)
N002 C035 C036 121.6(5)
C037 C036 C035 119.7(5)
C036 C037 C038 119.3(5)
C037 C038 C039 119.8(6)
N002 C039 C038 120.9(5)
N002 C039 C040 116.0(4)
C038 C039 C040 123.1(5)
N001 C040 C041 122.1(4)
N001 C040 C039 114.7(4)
C041 C040 C039 123.2(5)
C040 C041 C042 117.6(6)
C043 C042 C041 120.9(5)
C042 C043 C044 118.1(5)
N001 C044 C043 123.5(5)
C046 C045 C050 118.2(5)
C046 C045 P001 121.1(3)
C050 C045 P001 119.9(4)
C045 C046 C047 120.5(5)
C048 C047 C046 120.3(6)
C049 C048 C047 119.2(6)
C048 C049 C050 120.6(5)
C049 C050 C045 121.1(6)
C052 C051 C056 119.4(5)
C052 C051 P001 120.3(4)
C056 C051 P001 120.2(4)
C051 C052 C053 120.3(5)
C054 C053 C052 120.5(6)
C053 C054 C055 119.7(6)
C054 C055 C056 120.1(6)
C055 C056 C051 119.8(6)
C062 C057 C058 119.1(5)
C062 C057 P002 118.5(4)
C058 C057 P002 122.3(4)
C059 C058 C057 120.1(6)
C060 C059 C058 120.5(7)
C059 C060 C061 120.5(7)
C060 C061 C062 119.2(6)
C057 C062 C061 120.6(6)
C068 C063 C064 118.7(5)
C068 C063 P002 118.0(4)
C064 C063 P002 123.3(4)
C065 C064 C063 121.1(6)
C064 C065 C066 120.3(6)
C067 C066 C065 119.9(6)
C066 C067 C068 120.6(7)
C063 C068 C067 119.3(6)
N003 C069 C070 123.6(5)
C071 C070 C069 119.7(6)
C070 C071 C072 118.6(6)
C071 C072 C073 120.4(5)
N003 C073 C072 119.8(5)
N003 C073 C074 115.5(4)
C072 C073 C074 124.6(5)
N004 C074 C075 121.5(5)
N004 C074 C073 115.3(4)
C075 C074 C073 123.2(5)
C076 C075 C074 119.5(6)
C075 C076 C077 119.8(5)
C076 C077 C078 117.8(6)
N004 C078 C077 123.3(6)
C080 C079 P003 115.3(4)
C079 C080 P004 113.9(4)
C082 C081 P001 118.3(3)
C081 C082 P002 111.0(3)
O004 C083 Re1 176.3(5)
O006 C084 Re1 177.8(5)
O007 C085 Re1 177.8(5)
O001 C086 Re2 175.4(4)
O002 C087 Re2 175.5(4)
O003 C088 Re3 176.2(5)
O005 C089 Re3 179.4(4)
O008 C090 Re3 176.2(5)
O009 C091 C095 118.6(15)
O009 C091 C094 115.7(15)
C095 C091 C094 125.8(15)
O010 C092 C096 124.3(11)
O010 C092 C097 115.7(12)
C096 C092 C097 119.5(11)
O011 C093 C098 130.9(16)
O011 C093 C099 112.0(13)
C098 C093 C099 117.1(11)
F019 F007 F022 118.7(13)
F019 F007 P005 62.1(9)
F022 F007 P005 57.0(8)
F021 F008 F020 145(2)
F021 F008 P005 77.2(16)
F020 F008 P005 67.7(8)
F022 F011 F021 119.2(19)
F022 F011 P005 64.0(15)
F021 F011 P005 58.2(9)
F020 F012 F019 131.4(14)
F020 F012 P005 67.8(9)
F019 F012 P005 65.1(9)
F007 F019 F012 139.7(17)
F007 F019 P005 76.9(10)
F012 F019 P005 66.4(8)
F012 F020 F008 127.0(15)
F012 F020 P005 65.3(8)
F008 F020 P005 62.0(8)
F008 F021 P005 67.7(16)
F008 F021 F011 130(2)
P005 F021 F011 62.8(9)
F011 F022 F007 152(2)
F011 F022 P005 86.0(16)
F007 F022 P005 71.4(9)
C044 N001 C040 117.7(4)
C044 N001 Re2 124.7(4)
C040 N001 Re2 117.6(3)
C039 N002 C035 118.6(4)
C039 N002 Re2 116.8(3)
C035 N002 Re2 124.6(3)
C069 N003 C073 117.9(4)
C069 N003 Re3 125.6(3)
C073 N003 Re3 116.5(3)
C078 N004 C074 117.8(4)
C078 N004 Re3 125.1(4)
C074 N004 Re3 117.1(3)
C006 N005 C010 118.1(5)
C006 N005 Re1 117.1(4)
C010 N005 Re1 124.8(4)
C005 N006 C001 118.5(5)
C005 N006 Re1 117.7(4)
C001 N006 Re1 123.6(4)
C045 P001 C051 104.9(2)
C045 P001 C081 104.7(2)
C051 P001 C081 103.2(2)
C045 P001 Re2 112.77(17)
C051 P001 Re2 118.95(17)
C081 P001 Re2 110.96(15)
C063 P002 C057 102.7(3)
C063 P002 C082 102.5(2)
C057 P002 C082 104.8(2)
C063 P002 Re3 117.83(16)
C057 P002 Re3 111.83(17)
C082 P002 Re3 115.53(17)
C011 P003 C017 102.0(3)
C011 P003 C079 107.4(2)
C017 P003 C079 104.3(2)
C011 P003 Re1 113.14(15)
C017 P003 Re1 118.80(15)
C079 P003 Re1 110.34(16)
C023 P004 C029 103.2(3)
C023 P004 C080 100.9(2)
C029 P004 C080 99.8(2)
C023 P004 Re2 118.74(19)
C029 P004 Re2 113.17(18)
C080 P004 Re2 118.25(18)
F022 P005 F008 122.6(9)
F022 P005 F019 92.5(9)
F008 P005 F019 144.9(8)
F022 P005 F012 139.7(8)
F008 P005 F012 97.1(6)
F019 P005 F012 48.5(6)
F022 P005 F006 84.8(7)
F008 P005 F006 91.1(5)
F019 P005 F006 94.4(6)
F012 P005 F006 88.3(5)
F022 P005 F020 172.4(9)
F008 P005 F020 50.3(6)
F019 P005 F020 94.7(8)
F012 P005 F020 46.9(5)
F006 P005 F020 92.3(5)
F022 P005 F005 93.1(6)
F008 P005 F005 90.6(4)
F019 P005 F005 84.9(5)
F012 P005 F005 92.9(4)
F006 P005 F005 177.8(4)
F020 P005 F005 89.9(5)
F022 P005 F021 87.6(10)
F008 P005 F021 35.1(8)
F019 P005 F021 174.9(9)
F012 P005 F021 132.3(10)
F006 P005 F021 90.7(8)
F020 P005 F021 85.5(9)
F005 P005 F021 89.9(8)
F022 P005 F011 30.0(6)
F008 P005 F011 94.0(6)
F019 P005 F011 120.1(7)
F012 P005 F011 168.5(5)
F006 P005 F011 94.2(4)
F020 P005 F011 143.9(6)
F005 P005 F011 84.2(4)
F021 P005 F011 59.0(8)
F022 P005 F007 51.7(7)
F008 P005 F007 173.9(7)
F019 P005 F007 41.0(6)
F012 P005 F007 88.4(5)
F006 P005 F007 86.4(4)
F020 P005 F007 135.3(7)
F005 P005 F007 91.7(4)
F021 P005 F007 139.2(10)
F011 P005 F007 80.6(5)
F002 P006 F004 92.1(3)
F002 P006 F001 91.2(2)
F004 P006 F001 91.0(2)
F002 P006 F009 178.4(3)
F004 P006 F009 89.5(3)
F001 P006 F009 89.2(2)
F002 P006 F010 88.6(3)
F004 P006 F010 179.3(3)
F001 P006 F010 89.2(2)
F009 P006 F010 89.9(3)
F002 P006 F003 90.7(2)
F004 P006 F003 89.8(2)
F001 P006 F003 177.9(3)
F009 P006 F003 88.8(2)
F010 P006 F003 90.0(2)
F014 P007 F017 91.7(4)
F014 P007 F013 91.0(4)
F017 P007 F013 91.0(4)
F014 P007 F016 90.4(4)
F017 P007 F016 177.8(4)
F013 P007 F016 88.0(3)
F014 P007 F018 178.2(4)
F017 P007 F018 87.1(4)
F013 P007 F018 87.5(3)
F016 P007 F018 90.8(3)
F014 P007 F015 95.6(4)
F017 P007 F015 91.2(4)
F013 P007 F015 173.0(3)
F016 P007 F015 89.5(3)
F018 P007 F015 85.9(3)
C085 Re1 C083 91.4(2)
C085 Re1 C084 88.8(2)
C083 Re1 C084 89.6(2)
C085 Re1 N006 96.8(2)
C083 Re1 N006 171.7(2)
C084 Re1 N006 91.39(19)
C085 Re1 N005 170.8(2)
C083 Re1 N005 97.6(2)
C084 Re1 N005 93.15(19)
N006 Re1 N005 74.21(17)
C085 Re1 P003 90.42(15)
C083 Re1 P003 90.89(15)
C084 Re1 P003 179.11(17)
N006 Re1 P003 88.20(11)
N005 Re1 P003 87.49(10)
C086 Re2 C087 92.6(2)
C086 Re2 N001 93.89(17)
C087 Re2 N001 173.34(17)
C086 Re2 N002 168.57(17)
C087 Re2 N002 98.73(17)
N001 Re2 N002 74.86(14)
C086 Re2 P004 87.12(16)
C087 Re2 P004 92.58(16)
N001 Re2 P004 89.36(11)
N002 Re2 P004 90.71(11)
C086 Re2 P001 96.38(16)
C087 Re2 P001 86.73(16)
N001 Re2 P001 90.94(11)
N002 Re2 P001 85.96(11)
P004 Re2 P001 176.46(4)
C088 Re3 C089 90.6(2)
C088 Re3 C090 87.8(2)
C089 Re3 C090 87.4(2)
C088 Re3 N003 94.48(19)
C089 Re3 N003 174.62(15)
C090 Re3 N003 94.4(2)
C088 Re3 N004 169.6(2)
C089 Re3 N004 99.60(18)
C090 Re3 N004 90.94(19)
N003 Re3 N004 75.35(15)
C088 Re3 P002 93.01(17)
C089 Re3 P002 90.91(16)
C090 Re3 P002 178.14(18)
N003 Re3 P002 87.16(11)
N004 Re3 P002 88.53(10)

loop_
_geom_bond_atom_site_label_1
_geom_bond_atom_site_label_2
_geom_bond_distance
C001 C002 1.342(9)
C001 N006 1.371(7)
C002 C003 1.343(11)
C003 C004 1.410(11)
C004 C005 1.382(9)
C005 N006 1.345(7)
C005 C006 1.471(8)
C006 N005 1.349(7)
C006 C007 1.376(8)
C007 C008 1.375(11)
C008 C009 1.368(10)
C009 C010 1.375(8)
C010 N005 1.356(7)
C011 C012 1.359(8)
C011 C016 1.406(7)
C011 P003 1.807(6)
C012 C013 1.387(9)
C013 C014 1.389(10)
C014 C015 1.378(10)
C015 C016 1.376(10)
C017 C022 1.388(7)
C017 C018 1.401(7)
C017 P003 1.818(5)
C018 C019 1.380(7)
C019 C020 1.383(8)
C020 C021 1.374(7)
C021 C022 1.388(7)
C023 C028 1.385(8)
C023 C024 1.390(7)
C023 P004 1.821(6)
C024 C025 1.367(8)
C025 C026 1.377(10)
C026 C027 1.375(9)
C027 C028 1.391(8)
C029 C030 1.368(9)
C029 C034 1.378(8)
C029 P004 1.842(5)
C030 C031 1.375(8)
C031 C032 1.357(12)
C032 C033 1.360(13)
C033 C034 1.393(9)
C035 N002 1.358(5)
C035 C036 1.380(7)
C036 C037 1.358(8)
C037 C038 1.373(7)
C038 C039 1.389(7)
C039 N002 1.349(6)
C039 C040 1.489(6)
C040 N001 1.351(6)
C040 C041 1.386(7)
C041 C042 1.386(7)
C042 C043 1.356(9)
C043 C044 1.368(7)
C044 N001 1.342(5)
C045 C046 1.383(7)
C045 C050 1.402(6)
C045 P001 1.812(5)
C046 C047 1.395(8)
C047 C048 1.392(8)
C048 C049 1.373(9)
C049 C050 1.376(8)
C051 C052 1.383(7)
C051 C056 1.399(7)
C051 P001 1.820(5)
C052 C053 1.385(7)
C053 C054 1.382(9)
C054 C055 1.385(9)
C055 C056 1.393(8)
C057 C062 1.375(7)
C057 C058 1.384(7)
C057 P002 1.829(5)
C058 C059 1.372(8)
C059 C060 1.361(9)
C060 C061 1.373(9)
C061 C062 1.388(9)
C063 C068 1.391(7)
C063 C064 1.391(7)
C063 P002 1.827(5)
C064 C065 1.359(8)
C065 C066 1.377(9)
C066 C067 1.366(9)
C067 C068 1.395(8)
C069 N003 1.328(6)
C069 C070 1.363(8)
C070 C071 1.364(8)
C071 C072 1.373(8)
C072 C073 1.392(7)
C073 N003 1.381(6)
C073 C074 1.469(7)
C074 N004 1.360(6)
C074 C075 1.375(6)
C075 C076 1.369(9)
C076 C077 1.373(9)
C077 C078 1.383(7)
C078 N004 1.334(6)
C079 C080 1.505(6)
C079 P003 1.862(4)
C080 P004 1.853(4)
C081 C082 1.531(7)
C081 P001 1.856(4)
C082 P002 1.849(4)
C083 O004 1.155(6)
C083 Re1 1.914(6)
C084 O006 1.119(5)
C084 Re1 1.973(5)
C085 O007 1.157(6)
C085 Re1 1.907(6)
C086 O001 1.158(5)
C086 Re2 1.906(5)
C087 O002 1.144(6)
C087 Re2 1.914(5)
C088 O003 1.150(6)
C088 Re3 1.912(5)
C089 O005 1.153(6)
C089 Re3 1.920(5)
C090 O008 1.147(6)
C090 Re3 1.950(6)
C091 O009 1.246(15)
C091 C095 1.438(15)
C091 C094 1.464(15)
C092 O010 1.218(11)
C092 C096 1.450(13)
C092 C097 1.509(14)
C093 O011 1.158(13)
C093 C098 1.446(13)
C093 C099 1.642(15)
F001 P006 1.582(3)
F002 P006 1.546(5)
F003 P006 1.594(3)
F004 P006 1.562(4)
F005 P005 1.567(5)
F006 P005 1.543(5)
F007 F019 1.129(15)
F007 F022 1.385(17)
F007 P005 1.674(9)
F008 F021 0.93(2)
F008 F020 1.301(15)
F008 P005 1.491(10)
F009 P006 1.585(5)
F010 P006 1.594(4)
F011 F022 0.825(15)
F011 F021 1.58(2)
F011 P005 1.644(10)
F012 F020 1.234(13)
F012 F019 1.255(15)
F012 P005 1.535(11)
F013 P007 1.556(6)
F014 P007 1.467(8)
F015 P007 1.593(6)
F016 P007 1.557(5)
F017 P007 1.525(5)
F018 P007 1.559(6)
F019 P005 1.519(13)
F020 P005 1.564(15)
F021 P005 1.57(2)
F022 P005 1.481(16)
N001 Re2 2.174(4)
N002 Re2 2.177(4)
N003 Re3 2.160(4)
N004 Re3 2.168(4)
N005 Re1 2.185(4)
N006 Re1 2.166(4)
P001 Re2 2.4376(13)
P002 Re3 2.4921(13)
P003 Re1 2.4728(11)
P004 Re2 2.4125(14)
